data_7714772
loop_
_publ_author_name
'Sumida, Akifumi'
'Onishi, Tomoharu'
'Imoto, Hiroaki'
'Naka, Kensuke'

_publ_section_title
;
 Synthesis, structures, and photophysical properties of &#x3c0;-extended
 arsaborins.
;
_journal_issue 4
_journal_name_full 'Dalton transactions (Cambridge, England : 2003)'
_journal_page_first 1706
_journal_page_last 1713
_journal_paper_doi 10.1039/d3dt03798c
_journal_volume 53
_journal_year 2024
_chemical_formula_moiety 'C23 H20 As B S2'
_chemical_formula_sum 'C23 H20 As B S2'
_chemical_formula_weight 446.24
_space_group_crystal_system monoclinic
_space_group_IT_number 14
_space_group_name_Hall '-P 2ybc'
_space_group_name_H-M_alt 'P 1 21/c 1'
_atom_sites_solution_hydrogens geom
_atom_sites_solution_primary dual
_audit_creation_date 2022-10-29
_audit_creation_method
;
Olex2 1.5-ac5-024
(compiled 2022.04.12 svn.rca3783a0 for Rigaku Oxford Diffraction, GUI svn.r6498)
;
_audit_update_record
;
2023-10-26 deposited with the CCDC.	2023-12-20 downloaded from the CCDC.
;
_cell_angle_alpha 90
_cell_angle_beta 106.771(7)
_cell_angle_gamma 90
_cell_formula_units_Z 4
_cell_length_a 13.0015(8)
_cell_length_b 20.0469(10)
_cell_length_c 8.4791(6)
_cell_measurement_reflns_used 3250
_cell_measurement_temperature 173.15
_cell_measurement_theta_max 30.5060
_cell_measurement_theta_min 3.2090
_cell_volume 2116.0(2)
_computing_cell_refinement 'CrysAlisPro 1.171.42.55a (Rigaku OD, 2022)'
_computing_data_collection 'CrysAlisPro 1.171.42.55a (Rigaku OD, 2022)'
_computing_data_reduction 'CrysAlisPro 1.171.42.55a (Rigaku OD, 2022)'
_computing_molecular_graphics 'Olex2 1.5-ac5-024 (Dolomanov et al., 2009)'
_computing_publication_material 'Olex2 1.5-ac5-024 (Dolomanov et al., 2009)'
_computing_structure_refinement 'SHELXL 2018/3 (Sheldrick, 2015)'
_computing_structure_solution 'SHELXT 2018/2 (Sheldrick, 2018)'
_diffrn_ambient_temperature 173.15
_diffrn_detector 'CCD plate'
_diffrn_measured_fraction_theta_full 0.999
_diffrn_measured_fraction_theta_max 0.999
_diffrn_measurement_details
;
List of Runs (angles in degrees, time in seconds):

  # Type    Start    End  Width  t~exp~   \w     \q     \k     \f   Frames
#--------------------------------------------------------------------------
  1  \w    -14.00  29.00   0.50    1.00    --   30.00  54.00 -30.00   86
  2  \w    -68.00 114.00   0.50    1.00    --   30.00  54.00-120.00  364
;
_diffrn_measurement_device 'two-circle diffractometer'
_diffrn_measurement_device_type 'XtaLAB Mini (JP)'
_diffrn_measurement_method '\w scans'
_diffrn_orient_matrix_type 'CrysAlisPro convention (1999,Acta A55,543-557)'
_diffrn_orient_matrix_UB_11 0.0253958000
_diffrn_orient_matrix_UB_12 -0.0313967000
_diffrn_orient_matrix_UB_13 0.0010848000
_diffrn_orient_matrix_UB_21 0.0492261000
_diffrn_orient_matrix_UB_22 0.0163215000
_diffrn_orient_matrix_UB_23 0.0050205000
_diffrn_orient_matrix_UB_31 0.0133727000
_diffrn_orient_matrix_UB_32 -0.0005536000
_diffrn_orient_matrix_UB_33 0.0872186000
_diffrn_radiation_monochromator graphite
_diffrn_radiation_probe x-ray
_diffrn_radiation_type 'Mo K\a'
_diffrn_radiation_wavelength 0.71073
_diffrn_reflns_av_R_equivalents 0.0343
_diffrn_reflns_av_unetI/netI 0.0574
_diffrn_reflns_Laue_measured_fraction_full 0.999
_diffrn_reflns_Laue_measured_fraction_max 0.999
_diffrn_reflns_limit_h_max 16
_diffrn_reflns_limit_h_min -6
_diffrn_reflns_limit_k_max 25
_diffrn_reflns_limit_k_min -23
_diffrn_reflns_limit_l_max 9
_diffrn_reflns_limit_l_min -10
_diffrn_reflns_number 8427
_diffrn_reflns_point_group_measured_fraction_full 0.999
_diffrn_reflns_point_group_measured_fraction_max 0.999
_diffrn_reflns_theta_full 25.242
_diffrn_reflns_theta_max 26.371
_diffrn_reflns_theta_min 2.609
_diffrn_source 'fine-focus sealed X-ray tube'
_diffrn_source_type 'Rigaku (Mo) X-ray Source'
_exptl_absorpt_coefficient_mu 1.809
_exptl_absorpt_correction_T_max 0.898
_exptl_absorpt_correction_T_min 0.848
_exptl_absorpt_correction_type analytical
_exptl_absorpt_process_details
;
CrysAlisPro 1.171.42.55a (Rigaku Oxford Diffraction, 2022)
Analytical numeric absorption correction using a multifaceted crystal
model based on expressions derived by R.C. Clark & J.S. Reid.
(Clark, R. C. & Reid, J. S. (1995). Acta Cryst. A51, 887-897)
Empirical absorption correction using spherical harmonics,
implemented in SCALE3 ABSPACK scaling algorithm.
;
_exptl_crystal_colour colourless
_exptl_crystal_colour_primary colourless
_exptl_crystal_density_diffrn 1.401
_exptl_crystal_description block
_exptl_crystal_F_000 912
_exptl_crystal_size_max 0.584
_exptl_crystal_size_mid 0.438
_exptl_crystal_size_min 0.283
_refine_diff_density_max 0.479
_refine_diff_density_min -0.453
_refine_diff_density_rms 0.088
_refine_ls_extinction_method none
_refine_ls_goodness_of_fit_ref 1.031
_refine_ls_hydrogen_treatment constr
_refine_ls_matrix_type full
_refine_ls_number_parameters 247
_refine_ls_number_reflns 4324
_refine_ls_number_restraints 0
_refine_ls_restrained_S_all 1.031
_refine_ls_R_factor_all 0.0528
_refine_ls_R_factor_gt 0.0306
_refine_ls_shift/su_max 0.003
_refine_ls_shift/su_mean 0.000
_refine_ls_structure_factor_coef Fsqd
_refine_ls_weighting_details 'w=1/[\s^2^(Fo^2^)+(0.0253P)^2^] where P=(Fo^2^+2Fc^2^)/3'
_refine_ls_weighting_scheme calc
_refine_ls_wR_factor_gt 0.0639
_refine_ls_wR_factor_ref 0.0712
_reflns_Friedel_coverage 0.000
_reflns_number_gt 3406
_reflns_number_total 4324
_reflns_threshold_expression 'I > 2\s(I)'
_cod_data_source_file d3dt03798c2.cif
_cod_data_source_block 3e@173k
_cod_depositor_comments 'Adding full bibliography for 7714770--7714783.cif.'
_cod_database_code 7714772
_shelx_shelxl_version_number 2018/3
_chemical_oxdiff_formula CHSAsB
_shelx_space_group_comment
;
The symmetry employed for this shelxl refinement is uniquely defined
by the following loop, which should always be used as a source of
symmetry information in preference to the above space-group names.
They are only intended as comments.
;
_shelx_estimated_absorpt_t_max 0.631
_shelx_estimated_absorpt_t_min 0.420
_olex2_refinement_description
;
1. Fixed Uiso
 At 1.2 times of:
  All C(H) groups
 At 1.5 times of:
  All C(H,H,H) groups
2.a Aromatic/amide H refined with riding coordinates:
 C7(H7), C10(H10), C14(H14), C5(H5), C8(H8), C11(H11), C13(H13), C6(H6),
 C12(H12), C18(H18), C17(H17)
2.b Idealised Me refined as rotating group:
 C22(H22A,H22B,H22C), C20(H20A,H20B,H20C), C21(H21A,H21B,H21C)
;
_olex2_submission_special_instructions 'No special instructions were received'
_oxdiff_exptl_absorpt_empirical_details
;
Empirical correction (ABSPACK) includes:
- Absorption correction using spherical harmonics
- Frame scaling
;
_oxdiff_exptl_absorpt_empirical_full_max 1.285
_oxdiff_exptl_absorpt_empirical_full_min 0.813

loop_
_space_group_symop_operation_xyz
'x, y, z'
'-x, y+1/2, -z+1/2'
'-x, -y, -z'
'x, -y-1/2, z-1/2'

loop_
_atom_site_label
_atom_site_type_symbol
_atom_site_fract_x
_atom_site_fract_y
_atom_site_fract_z
_atom_site_U_iso_or_equiv
_atom_site_adp_type
_atom_site_occupancy
_atom_site_site_symmetry_order
_atom_site_calc_flag
_atom_site_refinement_flags_posn
_atom_site_refinement_flags_adp
_atom_site_refinement_flags_occupancy
_atom_site_disorder_assembly
_atom_site_disorder_group
As1 As 0.58446(2) 0.58596(2) 0.12554(3) 0.02133(8) Uani 1 1 d . . . . .
S2 S 0.55082(5) 0.39245(3) 0.36641(8) 0.02975(16) Uani 1 1 d . . . . .
S1 S 0.86773(5) 0.47623(3) 0.06450(9) 0.03443(18) Uani 1 1 d . . . . .
C9 C 0.64921(18) 0.63889(11) 0.3258(3) 0.0211(5) Uani 1 1 d . . . . .
C4 C 0.54833(19) 0.50736(11) 0.2334(3) 0.0206(5) Uani 1 1 d . . . . .
C1 C 0.71501(18) 0.55262(11) 0.0880(3) 0.0216(5) Uani 1 1 d . . . . .
C2 C 0.75850(19) 0.48991(11) 0.1387(3) 0.0232(5) Uani 1 1 d . . . . .
C7 C 0.44960(19) 0.50108(12) 0.2721(3) 0.0249(6) Uani 1 1 d . . . . .
H7 H 0.395865 0.534722 0.250314 0.030 Uiso 1 1 calc R U . . .
C10 C 0.5848(2) 0.68746(11) 0.3675(3) 0.0273(6) Uani 1 1 d . . . . .
H10 H 0.513237 0.693898 0.300138 0.033 Uiso 1 1 calc R U . . .
C3 C 0.61394(19) 0.45127(11) 0.2770(3) 0.0226(5) Uani 1 1 d . . . . .
C14 C 0.7541(2) 0.63064(12) 0.4257(3) 0.0278(6) Uani 1 1 d . . . . .
H14 H 0.798984 0.597836 0.398668 0.033 Uiso 1 1 calc R U . . .
C5 C 0.7710(2) 0.58778(11) -0.0058(3) 0.0275(6) Uani 1 1 d . . . . .
H5 H 0.752078 0.631367 -0.048155 0.033 Uiso 1 1 calc R U . . .
C8 C 0.44045(19) 0.44145(12) 0.3441(3) 0.0287(6) Uani 1 1 d . . . . .
H8 H 0.379671 0.428696 0.377883 0.034 Uiso 1 1 calc R U . . .
C11 C 0.6249(2) 0.72645(12) 0.5071(3) 0.0351(7) Uani 1 1 d . . . . .
H11 H 0.580337 0.759272 0.534924 0.042 Uiso 1 1 calc R U . . .
C15 C 0.79081(19) 0.37339(11) 0.3094(3) 0.0262(6) Uani 1 1 d . . . . .
C19 C 0.7710(2) 0.31229(11) 0.2244(3) 0.0288(6) Uani 1 1 d . . . . .
C13 C 0.7935(2) 0.67021(12) 0.5647(3) 0.0334(6) Uani 1 1 d . . . . .
H13 H 0.865279 0.664463 0.631986 0.040 Uiso 1 1 calc R U . . .
C6 C 0.8554(2) 0.55250(13) -0.0290(4) 0.0356(7) Uani 1 1 d . . . . .
H6 H 0.901439 0.568401 -0.089709 0.043 Uiso 1 1 calc R U . . .
C12 C 0.7286(2) 0.71790(12) 0.6056(3) 0.0368(7) Uani 1 1 d . . . . .
H12 H 0.755548 0.744636 0.701128 0.044 Uiso 1 1 calc R U . . .
C23 C 0.9212(2) 0.26136(14) 0.4292(4) 0.0378(7) Uani 1 1 d . . . . .
C18 C 0.8360(2) 0.25730(12) 0.2872(4) 0.0346(7) Uani 1 1 d . . . . .
H18 H 0.821162 0.215887 0.230735 0.042 Uiso 1 1 calc R U . . .
C16 C 0.8761(2) 0.37743(13) 0.4558(3) 0.0332(6) Uani 1 1 d . . . . .
C17 C 0.9408(2) 0.32173(14) 0.5108(4) 0.0379(7) Uani 1 1 d . . . . .
H17 H 0.999933 0.325433 0.607222 0.046 Uiso 1 1 calc R U . . .
C22 C 0.6818(2) 0.30534(13) 0.0656(4) 0.0443(8) Uani 1 1 d . . . . .
H22A H 0.612927 0.316079 0.085163 0.066 Uiso 1 1 calc R U . . .
H22B H 0.679908 0.259414 0.025336 0.066 Uiso 1 1 calc R U . . .
H22C H 0.694545 0.336023 -0.016713 0.066 Uiso 1 1 calc R U . . .
B1 B 0.7208(2) 0.43778(13) 0.2430(3) 0.0238(6) Uani 1 1 d . . . . .
C20 C 0.8960(3) 0.44104(14) 0.5561(4) 0.0506(9) Uani 1 1 d . . . . .
H20A H 0.896571 0.479017 0.483557 0.076 Uiso 1 1 calc R U . . .
H20B H 0.965430 0.438129 0.640741 0.076 Uiso 1 1 calc R U . . .
H20C H 0.838768 0.447193 0.608845 0.076 Uiso 1 1 calc R U . . .
C21 C 0.9907(3) 0.20058(14) 0.4955(4) 0.0551(9) Uani 1 1 d . . . . .
H21A H 0.981305 0.187599 0.601907 0.083 Uiso 1 1 calc R U . . .
H21B H 1.066349 0.211514 0.509780 0.083 Uiso 1 1 calc R U . . .
H21C H 0.969246 0.163540 0.417482 0.083 Uiso 1 1 calc R U . . .

loop_
_atom_site_aniso_label
_atom_site_aniso_U_11
_atom_site_aniso_U_22
_atom_site_aniso_U_33
_atom_site_aniso_U_23
_atom_site_aniso_U_13
_atom_site_aniso_U_12
As1 0.02190(13) 0.01834(13) 0.02343(14) -0.00080(11) 0.00605(10) 0.00149(10)
S2 0.0329(4) 0.0260(3) 0.0333(4) 0.0036(3) 0.0141(3) -0.0028(3)
S1 0.0281(4) 0.0314(4) 0.0503(5) -0.0013(3) 0.0218(3) 0.0023(3)
C9 0.0281(13) 0.0160(11) 0.0214(13) -0.0016(10) 0.0106(11) -0.0023(9)
C4 0.0229(12) 0.0197(12) 0.0188(12) -0.0054(10) 0.0056(10) -0.0024(9)
C1 0.0223(12) 0.0217(12) 0.0217(13) -0.0061(11) 0.0076(10) -0.0022(9)
C2 0.0213(12) 0.0231(12) 0.0264(14) -0.0020(11) 0.0085(11) 0.0001(10)
C7 0.0224(13) 0.0276(13) 0.0250(14) -0.0037(11) 0.0075(11) 0.0001(10)
C10 0.0307(14) 0.0219(12) 0.0307(15) -0.0012(11) 0.0112(12) 0.0013(10)
C3 0.0257(13) 0.0193(12) 0.0226(13) -0.0025(11) 0.0067(11) -0.0020(10)
C14 0.0289(14) 0.0252(13) 0.0308(15) -0.0032(12) 0.0109(12) 0.0007(11)
C5 0.0335(14) 0.0200(12) 0.0310(14) -0.0009(11) 0.0125(12) -0.0055(10)
C8 0.0241(13) 0.0366(14) 0.0291(14) -0.0049(12) 0.0138(11) -0.0066(11)
C11 0.0452(17) 0.0229(14) 0.0423(17) -0.0073(13) 0.0210(14) 0.0027(11)
C15 0.0262(14) 0.0235(13) 0.0322(15) 0.0061(12) 0.0137(12) 0.0041(10)
C19 0.0238(13) 0.0268(13) 0.0382(16) 0.0028(12) 0.0129(12) 0.0042(10)
C13 0.0281(14) 0.0372(15) 0.0317(15) -0.0063(13) 0.0034(12) -0.0042(12)
C6 0.0342(15) 0.0338(15) 0.0454(17) -0.0001(13) 0.0221(14) -0.0098(12)
C12 0.0489(18) 0.0308(14) 0.0325(16) -0.0128(13) 0.0147(14) -0.0106(13)
C23 0.0361(16) 0.0370(16) 0.0470(18) 0.0191(14) 0.0224(15) 0.0147(12)
C18 0.0358(16) 0.0229(13) 0.0515(19) 0.0018(13) 0.0227(14) 0.0071(11)
C16 0.0304(15) 0.0329(14) 0.0367(16) 0.0054(13) 0.0105(13) -0.0003(11)
C17 0.0288(15) 0.0475(17) 0.0355(16) 0.0134(14) 0.0060(13) 0.0071(12)
C22 0.0382(17) 0.0363(16) 0.054(2) -0.0119(15) 0.0065(15) 0.0077(13)
B1 0.0256(15) 0.0203(13) 0.0238(15) -0.0041(12) 0.0046(12) -0.0019(11)
C20 0.050(2) 0.0454(17) 0.0466(19) -0.0062(16) -0.0021(16) -0.0030(15)
C21 0.053(2) 0.0470(18) 0.068(2) 0.0239(18) 0.0210(18) 0.0270(15)

loop_
_atom_type_symbol
_atom_type_description
_atom_type_scat_dispersion_real
_atom_type_scat_dispersion_imag
_atom_type_scat_source
C C 0.0033 0.0016 'International Tables Vol C Tables 4.2.6.8 and 6.1.1.4'
H H 0.0000 0.0000 'International Tables Vol C Tables 4.2.6.8 and 6.1.1.4'
As As 0.0499 2.0058 'International Tables Vol C Tables 4.2.6.8 and 6.1.1.4'
B B 0.0013 0.0007 'International Tables Vol C Tables 4.2.6.8 and 6.1.1.4'
S S 0.1246 0.1234 'International Tables Vol C Tables 4.2.6.8 and 6.1.1.4'

loop_
_exptl_crystal_face_index_h
_exptl_crystal_face_index_k
_exptl_crystal_face_index_l
_exptl_crystal_face_perp_dist
2 1 0 0.1240
-2 -1 0 0.2109
-2 -1 2 0.1771
0 0 -1 0.2641
0 1 0 0.1108
0 -1 0 0.1726

loop_
_geom_angle_atom_site_label_1
_geom_angle_atom_site_label_2
_geom_angle_atom_site_label_3
_geom_angle
_geom_angle_site_symmetry_1
_geom_angle_site_symmetry_3
_geom_angle_publ_flag
C4 As1 C9 97.58(9) . . ?
C1 As1 C9 98.67(9) . . ?
C1 As1 C4 98.04(10) . . ?
C8 S2 C3 92.82(12) . . ?
C6 S1 C2 92.86(12) . . ?
C10 C9 As1 117.09(17) . . ?
C14 C9 As1 124.02(18) . . ?
C14 C9 C10 118.9(2) . . ?
C7 C4 As1 122.51(17) . . ?
C3 C4 As1 124.41(19) . . ?
C3 C4 C7 113.1(2) . . ?
C2 C1 As1 123.88(18) . . ?
C2 C1 C5 113.2(2) . . ?
C5 C1 As1 122.69(17) . . ?
C1 C2 S1 109.40(18) . . ?
C1 C2 B1 128.5(2) . . ?
B1 C2 S1 122.14(17) . . ?
C8 C7 C4 112.5(2) . . ?
C11 C10 C9 120.3(2) . . ?
C4 C3 S2 109.52(18) . . ?
C4 C3 B1 127.9(2) . . ?
B1 C3 S2 122.39(17) . . ?
C13 C14 C9 120.3(2) . . ?
C6 C5 C1 112.9(2) . . ?
C7 C8 S2 112.07(19) . . ?
C12 C11 C10 120.5(2) . . ?
C19 C15 C16 118.9(2) . . ?
C19 C15 B1 121.7(2) . . ?
C16 C15 B1 119.4(2) . . ?
C15 C19 C22 121.2(2) . . ?
C18 C19 C15 119.4(2) . . ?
C18 C19 C22 119.5(2) . . ?
C12 C13 C14 120.3(2) . . ?
C5 C6 S1 111.6(2) . . ?
C11 C12 C13 119.7(2) . . ?
C18 C23 C21 121.0(3) . . ?
C17 C23 C18 118.2(2) . . ?
C17 C23 C21 120.8(3) . . ?
C23 C18 C19 122.0(3) . . ?
C15 C16 C20 120.5(2) . . ?
C17 C16 C15 119.6(2) . . ?
C17 C16 C20 119.9(2) . . ?
C23 C17 C16 121.9(3) . . ?
C2 B1 C15 120.8(2) . . ?
C3 B1 C2 116.6(2) . . ?
C3 B1 C15 122.6(2) . . ?

loop_
_geom_bond_atom_site_label_1
_geom_bond_atom_site_label_2
_geom_bond_distance
_geom_bond_site_symmetry_2
_geom_bond_publ_flag
As1 C9 1.973(2) . ?
As1 C4 1.946(2) . ?
As1 C1 1.934(2) . ?
S2 C3 1.731(2) . ?
S2 C8 1.704(3) . ?
S1 C2 1.733(3) . ?
S1 C6 1.709(3) . ?
C9 C10 1.395(3) . ?
C9 C14 1.392(3) . ?
C4 C7 1.419(3) . ?
C4 C3 1.395(3) . ?
C1 C2 1.395(3) . ?
C1 C5 1.411(3) . ?
C2 B1 1.538(4) . ?
C7 C8 1.363(3) . ?
C10 C11 1.388(3) . ?
C3 B1 1.522(4) . ?
C14 C13 1.390(3) . ?
C5 C6 1.366(4) . ?
C11 C12 1.377(4) . ?
C15 C19 1.407(3) . ?
C15 C16 1.408(3) . ?
C15 B1 1.586(3) . ?
C19 C18 1.398(3) . ?
C19 C22 1.509(4) . ?
C13 C12 1.383(4) . ?
C23 C18 1.384(4) . ?
C23 C17 1.381(4) . ?
C23 C21 1.525(3) . ?
C16 C17 1.395(3) . ?
C16 C20 1.513(4) . ?

loop_
_exptl_oxdiff_crystal_face_indexfrac_h
_exptl_oxdiff_crystal_face_indexfrac_k
_exptl_oxdiff_crystal_face_indexfrac_l
_exptl_oxdiff_crystal_face_x
_exptl_oxdiff_crystal_face_y
_exptl_oxdiff_crystal_face_z
1.9999 1.0001 -0.0002 0.0194 0.1148 0.0262
-1.9999 -1.0001 0.0002 -0.0194 -0.1148 -0.0262
-1.9997 -0.9996 2.0003 -0.0172 -0.1047 0.1483
-0.0001 -0.0002 -1.0000 -0.0011 -0.0050 -0.0872
-0.0001 1.0000 -0.0001 -0.0314 0.0163 -0.0006
0.0001 -1.0000 0.0001 0.0314 -0.0163 0.0006
